data_4020679
loop_
_publ_author_name
'Rajesh Iyengar'
'Klaas Schildknegt'
'Martha Morton'
'Jeffrey Aub\'e'

_publ_section_title
;
 Revisiting a Classic Approach to the Aspidosperma Alkaloids:
 An Intramolecular Schmidt Reaction Mediated Synthesis
 of (+)-Aspidospermidine
;
_journal_name_full 'Journal of Organic Chemistry'
_journal_page_first 10645
_journal_page_last 10652
_journal_paper_doi 10.1021/jo051212n
_journal_volume 70
_journal_year 2005
_chemical_absolute_configuration syn
_chemical_formula_moiety 'C18 H29 N O3'
_chemical_formula_sum 'C18 H29 N O3'
_chemical_formula_weight 307.42
_space_group_IT_number 19
_symmetry_cell_setting orthorhombic
_symmetry_space_group_name_Hall 'P 2ac 2ab'
_symmetry_space_group_name_H-M 'P 21 21 21'
_cell_angle_alpha 90.00
_cell_angle_beta 90.00
_cell_angle_gamma 90.00
_cell_formula_units_Z 4
_cell_length_a 10.354(2)
_cell_length_b 11.028(2)
_cell_length_c 14.928(2)
_cell_measurement_temperature 296(2)
_cell_volume 1704.5(5)
_diffrn_ambient_temperature 296(2)
_exptl_crystal_density_diffrn 1.198
_cod_database_code 4020679

loop_
_symmetry_equiv_pos_as_xyz
'x, y, z'
'-x+1/2, -y, z+1/2'
'-x, y+1/2, -z+1/2'
'x+1/2, -y+1/2, -z'

loop_
_atom_site_label
_atom_site_type_symbol
_atom_site_fract_x
_atom_site_fract_y
_atom_site_fract_z
_atom_site_U_iso_or_equiv
_atom_site_adp_type
_atom_site_occupancy
_atom_site_symmetry_multiplicity
_atom_site_calc_flag
_atom_site_refinement_flags
_atom_site_disorder_assembly
_atom_site_disorder_group
N1 N 0.1519(3) 0.7621(3) 0.7501(2) 0.0488(8) Uani 1 1 d . . .
C2 C 0.0712(3) 0.6617(3) 0.7164(3) 0.0536(10) Uani 1 1 d . . .
H2A H 0.0670 0.6691 0.6517 0.064 Uiso 1 1 calc R . .
H2B H -0.0157 0.6740 0.7390 0.064 Uiso 1 1 calc R . .
C3 C 0.1102(3) 0.5301(3) 0.7381(3) 0.0506(10) Uani 1 1 d . . .
H3A H 0.1188 0.5236 0.8027 0.061 Uiso 1 1 calc R . .
H3B H 0.0390 0.4779 0.7207 0.061 Uiso 1 1 calc R . .
C4 C 0.2337(3) 0.4786(3) 0.6959(2) 0.0410(9) Uani 1 1 d . . .
C5 C 0.2248(4) 0.4776(3) 0.5927(2) 0.0502(10) Uani 1 1 d . . .
H5A H 0.1807 0.4052 0.5720 0.060 Uiso 1 1 calc R . .
H5B H 0.1781 0.5481 0.5713 0.060 Uiso 1 1 calc R . .
C6 C 0.3642(4) 0.4795(4) 0.5587(3) 0.0613(11) Uani 1 1 d . . .
H6A H 0.3972 0.3978 0.5515 0.074 Uiso 1 1 calc R . .
H6B H 0.3701 0.5216 0.5018 0.074 Uiso 1 1 calc R . .
C7 C 0.4372(4) 0.5457(3) 0.6297(3) 0.0469(9) Uani 1 1 d . . .
C8 C 0.3617(3) 0.5466(3) 0.7177(2) 0.0374(8) Uani 1 1 d . . .
H8 H 0.4096 0.4942 0.7591 0.045 Uiso 1 1 calc R . .
C9 C 0.3627(3) 0.6739(3) 0.7596(2) 0.0413(8) Uani 1 1 d . . .
H9 H 0.4521 0.7030 0.7605 0.050 Uiso 1 1 calc R . .
C10 C 0.3090(4) 0.6817(4) 0.8555(2) 0.0582(11) Uani 1 1 d . . .
H10A H 0.3684 0.7249 0.8943 0.070 Uiso 1 1 calc R . .
H10B H 0.2946 0.6013 0.8799 0.070 Uiso 1 1 calc R . .
C11 C 0.1792(4) 0.7518(4) 0.8468(2) 0.0634(12) Uani 1 1 d . . .
H11A H 0.1103 0.7080 0.8767 0.076 Uiso 1 1 calc R . .
H11B H 0.1865 0.8316 0.8736 0.076 Uiso 1 1 calc R . .
C12 C 0.2814(3) 0.7668(3) 0.7105(2) 0.0403(8) Uani 1 1 d . . .
O13 O 0.3386(2) 0.8797(2) 0.73270(16) 0.0489(7) Uani 1 1 d . . .
C14 C 0.2761(4) 0.9825(3) 0.6912(2) 0.0482(9) Uani 1 1 d . . .
H14A H 0.3220 1.0561 0.7070 0.058 Uiso 1 1 calc R . .
H14B H 0.1884 0.9893 0.7136 0.058 Uiso 1 1 calc R . .
C15 C 0.2736(4) 0.9686(3) 0.5903(3) 0.0485(9) Uani 1 1 d . . .
C16 C 0.2128(4) 0.8450(3) 0.5705(2) 0.0472(9) Uani 1 1 d . . .
H16A H 0.1225 0.8464 0.5876 0.057 Uiso 1 1 calc R . .
H16B H 0.2174 0.8289 0.5067 0.057 Uiso 1 1 calc R . .
O17 O 0.2776(2) 0.74996(19) 0.61824(15) 0.0426(6) Uani 1 1 d . . .
C18 C 0.1904(4) 1.0694(3) 0.5502(3) 0.0636(12) Uani 1 1 d . . .
H18A H 0.1062 1.0676 0.5770 0.095 Uiso 1 1 d R . .
H18B H 0.2301 1.1465 0.5616 0.095 Uiso 1 1 d R . .
H18C H 0.1826 1.0573 0.4867 0.095 Uiso 1 1 d R . .
C19 C 0.4096(4) 0.9736(4) 0.5503(3) 0.0761(14) Uani 1 1 d . . .
H19A H 0.4507 1.0480 0.5677 0.114 Uiso 1 1 d R . .
H19B H 0.4593 0.9062 0.5720 0.114 Uiso 1 1 d R . .
H19C H 0.4042 0.9697 0.4862 0.114 Uiso 1 1 d R . .
C20 C 0.2472(4) 0.3448(3) 0.7267(3) 0.0532(10) Uani 1 1 d . . .
H20A H 0.1746 0.2996 0.7027 0.064 Uiso 1 1 calc R . .
H20B H 0.3249 0.3118 0.6998 0.064 Uiso 1 1 calc R . .
C21 C 0.2533(4) 0.3218(4) 0.8273(3) 0.0689(13) Uani 1 1 d . . .
H21A H 0.2669 0.2369 0.8381 0.103 Uiso 1 1 d R . .
H21B H 0.3232 0.3674 0.8528 0.103 Uiso 1 1 d R . .
H21C H 0.1735 0.3466 0.8545 0.103 Uiso 1 1 d R . .
O22 O 0.5435(3) 0.5902(3) 0.62090(19) 0.0678(9) Uani 1 1 d . . .

loop_
_atom_site_aniso_label
_atom_site_aniso_U_11
_atom_site_aniso_U_22
_atom_site_aniso_U_33
_atom_site_aniso_U_23
_atom_site_aniso_U_13
_atom_site_aniso_U_12
N1 0.0443(17) 0.0474(17) 0.0548(17) 0.0004(15) 0.0030(15) 0.0081(15)
C2 0.0333(18) 0.051(2) 0.077(3) -0.001(2) 0.006(2) 0.0039(18)
C3 0.0354(18) 0.052(2) 0.064(2) 0.000(2) 0.0121(18) -0.0006(18)
C4 0.0311(18) 0.045(2) 0.046(2) 0.0013(16) 0.0036(16) -0.0018(18)
C5 0.052(2) 0.047(2) 0.052(2) -0.0090(18) -0.0058(19) -0.005(2)
C6 0.068(3) 0.066(3) 0.049(2) -0.009(2) 0.000(2) -0.005(2)
C7 0.042(2) 0.0421(19) 0.056(2) -0.0032(18) 0.0063(18) 0.0036(18)
C8 0.0335(17) 0.0379(18) 0.0407(18) 0.0023(15) -0.0056(16) 0.0030(16)
C9 0.0364(18) 0.0425(19) 0.045(2) -0.0053(17) -0.0089(17) 0.0018(16)
C10 0.077(3) 0.059(2) 0.039(2) -0.0077(19) -0.009(2) 0.010(2)
C11 0.085(3) 0.058(2) 0.047(2) -0.005(2) 0.008(2) 0.013(3)
C12 0.0393(19) 0.0393(18) 0.042(2) -0.0036(16) -0.0046(16) -0.0016(17)
O13 0.0559(14) 0.0380(13) 0.0527(15) -0.0039(12) -0.0139(13) -0.0018(12)
C14 0.052(2) 0.0343(18) 0.058(2) 0.0003(16) -0.008(2) 0.0025(19)
C15 0.045(2) 0.042(2) 0.059(2) 0.0042(18) -0.0035(19) -0.0036(19)
C16 0.048(2) 0.048(2) 0.045(2) 0.0026(17) -0.0093(18) 0.0046(19)
O17 0.0468(14) 0.0393(12) 0.0418(13) -0.0031(11) -0.0043(11) 0.0021(12)
C18 0.072(3) 0.045(2) 0.073(3) 0.007(2) -0.015(2) 0.004(2)
C19 0.057(3) 0.081(3) 0.090(3) 0.011(3) 0.006(3) -0.005(3)
C20 0.050(2) 0.044(2) 0.066(3) -0.0001(19) 0.002(2) -0.0040(18)
C21 0.077(3) 0.047(2) 0.083(3) 0.013(2) -0.003(3) -0.004(2)
O22 0.0443(16) 0.079(2) 0.0797(19) 0.0009(17) 0.0154(15) -0.0125(15)

loop_
_geom_bond_atom_site_label_1
_geom_bond_atom_site_label_2
_geom_bond_distance
_geom_bond_site_symmetry_2
_geom_bond_publ_flag
N1 C12 1.467(4) . ?
N1 C11 1.474(5) . ?
N1 C2 1.476(5) . ?
C2 C3 1.541(5) . ?
C2 H2A 0.9700 . ?
C2 H2B 0.9700 . ?
C3 C4 1.535(5) . ?
C3 H3A 0.9700 . ?
C3 H3B 0.9700 . ?
C4 C5 1.545(5) . ?
C4 C20 1.551(5) . ?
C4 C8 1.557(5) . ?
C5 C6 1.530(6) . ?
C5 H5A 0.9700 . ?
C5 H5B 0.9700 . ?
C6 C7 1.492(5) . ?
C6 H6A 0.9700 . ?
C6 H6B 0.9700 . ?
C7 O22 1.212(4) . ?
C7 C8 1.529(5) . ?
C8 C9 1.537(5) . ?
C8 H8 0.9800 . ?
C9 C12 1.514(5) . ?
C9 C10 1.539(5) . ?
C9 H9 0.9800 . ?
C10 C11 1.556(6) . ?
C10 H10A 0.9700 . ?
C10 H10B 0.9700 . ?
C11 H11A 0.9700 . ?
C11 H11B 0.9700 . ?
C12 O17 1.390(4) . ?
C12 O13 1.419(4) . ?
O13 C14 1.444(4) . ?
C14 C15 1.515(5) . ?
C14 H14A 0.9700 . ?
C14 H14B 0.9700 . ?
C15 C18 1.528(5) . ?
C15 C16 1.530(5) . ?
C15 C19 1.531(6) . ?
C16 O17 1.434(4) . ?
C16 H16A 0.9700 . ?
C16 H16B 0.9700 . ?
C18 H18A 0.9600 . ?
C18 H18B 0.9600 . ?
C18 H18C 0.9600 . ?
C19 H19A 0.9600 . ?
C19 H19B 0.9600 . ?
C19 H19C 0.9600 . ?
C20 C21 1.525(5) . ?
C20 H20A 0.9700 . ?
C20 H20B 0.9700 . ?
C21 H21A 0.9600 . ?
C21 H21B 0.9600 . ?
C21 H21C 0.9600 . ?

loop_
_cod_related_entry_id
_cod_related_entry_database
_cod_related_entry_code
1 ChemSpider 30658472
